data_1562603
loop_
_publ_author_name
'Chen, Hong-Xia'
'Ma, Yong'
'Zhou, Feng'
'Wu, Bing'
'Xu, Qing-Feng'
'Lu, Jian-Mei'
'Ge, Jian-Feng'

_publ_section_title
;
 Synthesis, structures of four coordination compounds constructed from
 o-methacrylamidobenzoic acid and their relationship between structure and
 solid state luminescence
;
_journal_name_full 'Journal of Solid State Chemistry'
_journal_page_first 1
_journal_page_last 7
_journal_paper_doi 10.1016/j.jssc.2013.03.055
_journal_volume 203
_journal_year 2013
_chemical_formula_moiety 'C23 H15 N4 O6 Pb'
_chemical_formula_sum 'C23 H15 N4 O6 Pb'
_chemical_formula_weight 650.58
_space_group_IT_number 2
_space_group_name_Hall '-P 1'
_space_group_name_H-M_alt 'P -1'
_symmetry_cell_setting triclinic
_symmetry_Int_Tables_number 2
_symmetry_space_group_name_Hall '-P 1'
_symmetry_space_group_name_H-M 'P -1'
_atom_sites_solution_hydrogens geom
_atom_sites_solution_primary direct
_atom_sites_solution_secondary difmap
_audit_creation_method SHELXL-97
_cell_angle_alpha 76.013(9)
_cell_angle_beta 85.738(12)
_cell_angle_gamma 79.627(12)
_cell_formula_units_Z 2
_cell_length_a 7.9963(11)
_cell_length_b 9.9322(14)
_cell_length_c 14.448(2)
_cell_measurement_reflns_used 5368
_cell_measurement_temperature 223(2)
_cell_measurement_theta_max 27.5
_cell_measurement_theta_min 3.0
_cell_volume 1094.7(3)
_computing_cell_refinement CrystalClear
_computing_data_collection CrystalClear
_computing_data_reduction CrystalStructure
_computing_publication_material 'CrystalStructure 3.7.0'
_computing_structure_refinement 'SHELXL-97 (Sheldrick, 1997)'
_computing_structure_solution 'SHELXS-97 (Sheldrick, 1990)'
_diffrn_ambient_temperature 223(2)
_diffrn_detector_area_resol_mean 14.63
_diffrn_measured_fraction_theta_full 0.980
_diffrn_measured_fraction_theta_max 0.980
_diffrn_measurement_device_type 'Rigaku Saturn'
_diffrn_measurement_method \w
_diffrn_radiation_monochromator graphite
_diffrn_radiation_source 'fine-focus sealed tube'
_diffrn_radiation_type MoK\a
_diffrn_radiation_wavelength 0.71075
_diffrn_reflns_av_R_equivalents 0.0481
_diffrn_reflns_av_sigmaI/netI 0.0811
_diffrn_reflns_limit_h_max 10
_diffrn_reflns_limit_h_min -10
_diffrn_reflns_limit_k_max 12
_diffrn_reflns_limit_k_min -10
_diffrn_reflns_limit_l_max 15
_diffrn_reflns_limit_l_min -18
_diffrn_reflns_number 10032
_diffrn_reflns_theta_full 27.50
_diffrn_reflns_theta_max 27.50
_diffrn_reflns_theta_min 3.01
_exptl_absorpt_coefficient_mu 7.755
_exptl_absorpt_correction_T_max 0.537
_exptl_absorpt_correction_T_min 0.298
_exptl_absorpt_correction_type multi-scan
_exptl_absorpt_process_details 'Jacobson, R. (1998) Private communication'
_exptl_crystal_colour colorless
_exptl_crystal_density_diffrn 1.974
_exptl_crystal_density_method 'not measured'
_exptl_crystal_description prism
_exptl_crystal_F_000 622
_exptl_crystal_size_max 0.20
_exptl_crystal_size_mid 0.10
_exptl_crystal_size_min 0.08
_refine_diff_density_max 0.881
_refine_diff_density_min -1.017
_refine_diff_density_rms 0.179
_refine_ls_extinction_method none
_refine_ls_goodness_of_fit_ref 1.078
_refine_ls_hydrogen_treatment constr
_refine_ls_matrix_type full
_refine_ls_number_parameters 309
_refine_ls_number_reflns 4916
_refine_ls_number_restraints 0
_refine_ls_restrained_S_all 1.078
_refine_ls_R_factor_all 0.0634
_refine_ls_R_factor_gt 0.0491
_refine_ls_shift/su_max 0.000
_refine_ls_shift/su_mean 0.000
_refine_ls_structure_factor_coef Fsqd
_refine_ls_weighting_details 'calc w=1/[\s^2^(Fo^2^)+(0.0237P)^2^+0.0000P] where P=(Fo^2^+2Fc^2^)/3'
_refine_ls_weighting_scheme calc
_refine_ls_wR_factor_gt 0.0767
_refine_ls_wR_factor_ref 0.0814
_reflns_number_gt 4211
_reflns_number_total 4916
_reflns_threshold_expression >2sigma(I)
_cod_data_source_file JSSC-2013-203-1.cif
_cod_data_source_block 4
_cod_database_code 1562603

loop_
_symmetry_equiv_pos_as_xyz
'x, y, z'
'-x, -y, -z'

loop_
_atom_site_label
_atom_site_type_symbol
_atom_site_fract_x
_atom_site_fract_y
_atom_site_fract_z
_atom_site_U_iso_or_equiv
_atom_site_adp_type
_atom_site_occupancy
_atom_site_symmetry_multiplicity
_atom_site_calc_flag
_atom_site_refinement_flags
_atom_site_disorder_assembly
_atom_site_disorder_group
Pb1 Pb 0.45080(3) 0.05149(3) 0.689040(17) 0.02748(9) Uani 1 1 d . . .
O1 O 0.3199(6) 0.0416(5) 0.8502(3) 0.0373(12) Uani 1 1 d . . .
O2 O 0.2903(6) -0.1325(5) 0.7861(3) 0.0378(12) Uani 1 1 d . . .
O3 O 0.2634(6) 0.0226(7) 1.1875(3) 0.0527(15) Uani 1 1 d . . .
O4 O 0.6272(6) -0.1912(6) 0.6212(3) 0.0494(14) Uani 1 1 d . . .
O5 O 0.5471(6) -0.2420(5) 0.4956(3) 0.0382(12) Uani 1 1 d . . .
O6 O 0.3852(5) -0.0899(5) 0.5624(3) 0.0376(12) Uani 1 1 d . . .
N1 N 0.2434(7) 0.0283(7) 1.0292(4) 0.0338(14) Uani 1 1 d . . .
N2 N 0.3567(6) 0.3151(6) 0.6974(4) 0.0298(13) Uani 1 1 d . . .
N3 N 0.1518(6) 0.1540(6) 0.6452(4) 0.0292(13) Uani 1 1 d . . .
N4 N 0.5204(7) -0.1772(7) 0.5598(4) 0.0343(14) Uani 1 1 d . . .
C1 C 0.2768(8) -0.0767(8) 0.8561(5) 0.0326(17) Uani 1 1 d . . .
C2 C 0.2107(7) -0.1537(8) 0.9504(5) 0.0308(16) Uani 1 1 d . . .
C3 C 0.1650(9) -0.2839(8) 0.9558(5) 0.0392(18) Uani 1 1 d . . .
H3 H 0.1728 -0.3181 0.9002 0.047 Uiso 1 1 calc R . .
C4 C 0.1089(9) -0.3647(9) 1.0397(5) 0.047(2) Uani 1 1 d . . .
H4 H 0.0800 -0.4531 1.0417 0.056 Uiso 1 1 calc R . .
C5 C 0.0961(9) -0.3128(10) 1.1201(5) 0.048(2) Uani 1 1 d . . .
H5 H 0.0582 -0.3672 1.1778 0.057 Uiso 1 1 calc R . .
C6 C 0.1371(9) -0.1836(9) 1.1192(5) 0.0430(19) Uani 1 1 d . . .
H6 H 0.1240 -0.1497 1.1751 0.052 Uiso 1 1 calc R . .
C7 C 0.1983(7) -0.1031(8) 1.0343(4) 0.0285(16) Uani 1 1 d . . .
C8 C 0.2747(8) 0.0840(9) 1.1032(5) 0.0381(19) Uani 1 1 d . . .
C9 C 0.3228(9) 0.2287(9) 1.0714(5) 0.046(2) Uani 1 1 d . . .
C10 C 0.3262(11) 0.2971(11) 1.1420(7) 0.069(3) Uani 1 1 d . . .
C11 C 0.3638(9) 0.2872(9) 0.9707(6) 0.051(2) Uani 1 1 d . . .
H11A H 0.2627 0.3036 0.9337 0.076 Uiso 1 1 calc R . .
H11B H 0.4516 0.2213 0.9473 0.076 Uiso 1 1 calc R . .
H11C H 0.4044 0.3755 0.9645 0.076 Uiso 1 1 calc R . .
C12 C 0.4554(9) 0.3921(9) 0.7233(5) 0.0420(19) Uani 1 1 d . . .
H12 H 0.5650 0.3489 0.7441 0.050 Uiso 1 1 calc R . .
C13 C 0.4039(11) 0.5350(9) 0.7210(5) 0.047(2) Uani 1 1 d . . .
H13 H 0.4783 0.5867 0.7391 0.057 Uiso 1 1 calc R . .
C14 C 0.2457(11) 0.5979(9) 0.6925(5) 0.047(2) Uani 1 1 d . . .
H14 H 0.2086 0.6936 0.6913 0.056 Uiso 1 1 calc R . .
C15 C 0.1367(9) 0.5192(8) 0.6645(5) 0.0366(17) Uani 1 1 d . . .
C16 C -0.0316(9) 0.5794(9) 0.6327(5) 0.047(2) Uani 1 1 d . . .
H16 H -0.0728 0.6751 0.6299 0.056 Uiso 1 1 calc R . .
C17 C -0.1308(9) 0.5001(9) 0.6069(5) 0.045(2) Uani 1 1 d . . .
H17 H -0.2411 0.5417 0.5866 0.054 Uiso 1 1 calc R . .
C18 C -0.0739(8) 0.3530(8) 0.6093(5) 0.0340(17) Uani 1 1 d . . .
C19 C -0.1738(8) 0.2665(10) 0.5815(5) 0.045(2) Uani 1 1 d . . .
H19 H -0.2839 0.3045 0.5594 0.054 Uiso 1 1 calc R . .
C20 C -0.1117(9) 0.1307(10) 0.5866(5) 0.043(2) Uani 1 1 d . . .
H20 H -0.1769 0.0728 0.5676 0.052 Uiso 1 1 calc R . .
C21 C 0.0527(8) 0.0758(8) 0.6210(5) 0.0338(17) Uani 1 1 d . . .
H21 H 0.0939 -0.0206 0.6270 0.041 Uiso 1 1 calc R . .
C22 C 0.2000(8) 0.3762(7) 0.6675(4) 0.0284(15) Uani 1 1 d . . .
C23 C 0.0906(8) 0.2923(8) 0.6405(4) 0.0291(15) Uani 1 1 d . . .

loop_
_atom_site_aniso_label
_atom_site_aniso_U_11
_atom_site_aniso_U_22
_atom_site_aniso_U_33
_atom_site_aniso_U_23
_atom_site_aniso_U_13
_atom_site_aniso_U_12
Pb1 0.02698(14) 0.03125(17) 0.02378(14) -0.00792(11) -0.00208(9) -0.00117(10)
O1 0.051(3) 0.034(3) 0.031(3) -0.013(2) 0.008(2) -0.013(2)
O2 0.049(3) 0.042(3) 0.024(3) -0.014(2) 0.005(2) -0.009(2)
O3 0.052(3) 0.081(5) 0.026(3) -0.012(3) -0.004(2) -0.012(3)
O4 0.052(3) 0.055(4) 0.036(3) -0.016(3) -0.021(2) 0.019(3)
O5 0.050(3) 0.040(3) 0.027(3) -0.018(2) 0.000(2) -0.001(2)
O6 0.033(3) 0.037(3) 0.043(3) -0.015(3) -0.006(2) 0.001(2)
N1 0.036(3) 0.038(4) 0.031(3) -0.016(3) -0.004(2) -0.004(3)
N2 0.030(3) 0.032(4) 0.030(3) -0.010(3) 0.003(2) -0.009(3)
N3 0.026(3) 0.033(4) 0.029(3) -0.008(3) -0.006(2) -0.004(2)
N4 0.037(3) 0.038(4) 0.026(3) -0.004(3) -0.005(3) -0.004(3)
C1 0.034(4) 0.040(5) 0.023(4) -0.008(3) -0.006(3) 0.001(3)
C2 0.022(3) 0.033(5) 0.033(4) -0.004(3) -0.003(3) 0.000(3)
C3 0.044(4) 0.041(5) 0.031(4) -0.005(4) -0.003(3) -0.010(4)
C4 0.038(4) 0.053(6) 0.049(5) -0.004(4) -0.003(3) -0.016(4)
C5 0.052(5) 0.058(6) 0.026(4) 0.005(4) 0.004(3) -0.012(4)
C6 0.046(4) 0.052(6) 0.027(4) -0.006(4) -0.001(3) -0.004(4)
C7 0.020(3) 0.043(5) 0.022(3) -0.013(3) -0.001(2) 0.004(3)
C8 0.026(4) 0.063(6) 0.025(4) -0.013(4) -0.004(3) 0.000(3)
C9 0.042(4) 0.059(6) 0.036(4) -0.010(4) -0.025(3) 0.002(4)
C10 0.065(6) 0.083(8) 0.064(6) -0.037(6) -0.028(5) 0.011(5)
C11 0.042(4) 0.053(6) 0.061(5) -0.019(5) -0.005(4) -0.009(4)
C12 0.043(4) 0.056(6) 0.032(4) -0.010(4) -0.005(3) -0.019(4)
C13 0.073(6) 0.037(5) 0.040(5) -0.013(4) -0.001(4) -0.024(4)
C14 0.068(6) 0.030(5) 0.041(5) -0.008(4) 0.014(4) -0.011(4)
C15 0.043(4) 0.029(5) 0.033(4) -0.002(3) 0.013(3) -0.008(3)
C16 0.045(5) 0.039(5) 0.044(5) 0.001(4) 0.013(4) 0.005(4)
C17 0.032(4) 0.046(6) 0.045(5) 0.000(4) 0.004(3) 0.008(4)
C18 0.026(3) 0.043(5) 0.026(4) 0.001(3) 0.002(3) -0.003(3)
C19 0.021(3) 0.077(7) 0.032(4) -0.011(4) -0.004(3) 0.001(4)
C20 0.032(4) 0.066(7) 0.040(4) -0.024(4) 0.001(3) -0.013(4)
C21 0.030(4) 0.038(5) 0.035(4) -0.012(4) 0.001(3) -0.003(3)
C22 0.032(4) 0.027(4) 0.026(4) -0.005(3) 0.007(3) -0.009(3)
C23 0.033(4) 0.029(4) 0.020(3) 0.001(3) 0.004(3) -0.003(3)

loop_
_atom_type_symbol
_atom_type_description
_atom_type_scat_dispersion_real
_atom_type_scat_dispersion_imag
_atom_type_scat_source
C C 0.0033 0.0016 'International Tables Vol C Tables 4.2.6.8 and 6.1.1.4'
H H 0.0000 0.0000 'International Tables Vol C Tables 4.2.6.8 and 6.1.1.4'
N N 0.0061 0.0033 'International Tables Vol C Tables 4.2.6.8 and 6.1.1.4'
O O 0.0106 0.0060 'International Tables Vol C Tables 4.2.6.8 and 6.1.1.4'
Pb Pb -3.3944 10.1111 'International Tables Vol C Tables 4.2.6.8 and 6.1.1.4'

loop_
_geom_angle_atom_site_label_1
_geom_angle_atom_site_label_2
_geom_angle_atom_site_label_3
_geom_angle
_geom_angle_site_symmetry_1
_geom_angle_site_symmetry_3
O1 Pb1 N3 80.60(16) . .
O1 Pb1 O2 52.56(15) . .
N3 Pb1 O2 77.91(17) . .
O1 Pb1 N2 75.10(17) . .
N3 Pb1 N2 64.89(17) . .
O2 Pb1 N2 119.76(15) . .
O1 Pb1 O6 126.97(15) . .
N3 Pb1 O6 76.11(16) . .
O2 Pb1 O6 76.11(14) . .
N2 Pb1 O6 131.35(16) . .
O1 Pb1 C1 26.45(17) . .
N3 Pb1 C1 80.04(18) . .
O2 Pb1 C1 26.25(17) . .
N2 Pb1 C1 98.80(19) . .
O6 Pb1 C1 102.01(18) . .
C1 O1 Pb1 93.1(4) . .
C1 O2 Pb1 91.5(4) . .
N4 O6 Pb1 103.2(4) . .
C8 N1 C7 128.0(6) . .
C12 N2 C22 118.9(6) . .
C12 N2 Pb1 124.6(5) . .
C22 N2 Pb1 116.4(4) . .
C21 N3 C23 118.9(6) . .
C21 N3 Pb1 120.0(5) . .
C23 N3 Pb1 120.9(4) . .
O5 N4 O4 121.6(6) . .
O5 N4 O6 120.4(5) . .
O4 N4 O6 117.9(5) . .
O2 C1 O1 122.1(6) . .
O2 C1 C2 119.1(7) . .
O1 C1 C2 118.8(6) . .
O2 C1 Pb1 62.2(4) . .
O1 C1 Pb1 60.4(3) . .
C2 C1 Pb1 171.4(4) . .
C3 C2 C7 118.3(6) . .
C3 C2 C1 118.1(6) . .
C7 C2 C1 123.5(6) . .
C4 C3 C2 122.5(7) . .
C4 C3 H3 118.8 . .
C2 C3 H3 118.8 . .
C5 C4 C3 118.2(8) . .
C5 C4 H4 120.9 . .
C3 C4 H4 120.9 . .
C4 C5 C6 122.2(7) . .
C4 C5 H5 118.9 . .
C6 C5 H5 118.9 . .
C5 C6 C7 119.5(7) . .
C5 C6 H6 120.2 . .
C7 C6 H6 120.2 . .
N1 C7 C6 122.1(6) . .
N1 C7 C2 118.7(6) . .
C6 C7 C2 119.2(7) . .
O3 C8 N1 123.3(8) . .
O3 C8 C9 123.0(6) . .
N1 C8 C9 113.7(6) . .
C10 C9 C11 123.9(9) . .
C10 C9 C8 115.3(8) . .
C11 C9 C8 120.8(7) . .
C9 C11 H11A 109.5 . .
C9 C11 H11B 109.5 . .
H11A C11 H11B 109.5 . .
C9 C11 H11C 109.5 . .
H11A C11 H11C 109.5 . .
H11B C11 H11C 109.5 . .
N2 C12 C13 122.8(7) . .
N2 C12 H12 118.6 . .
C13 C12 H12 118.6 . .
C14 C13 C12 119.1(7) . .
C14 C13 H13 120.4 . .
C12 C13 H13 120.4 . .
C13 C14 C15 119.7(8) . .
C13 C14 H14 120.2 . .
C15 C14 H14 120.2 . .
C14 C15 C22 117.4(7) . .
C14 C15 C16 122.5(8) . .
C22 C15 C16 120.0(7) . .
C17 C16 C15 120.3(8) . .
C17 C16 H16 119.8 . .
C15 C16 H16 119.8 . .
C16 C17 C18 122.2(7) . .
C16 C17 H17 118.9 . .
C18 C17 H17 118.9 . .
C23 C18 C19 118.0(7) . .
C23 C18 C17 118.1(7) . .
C19 C18 C17 123.9(7) . .
C20 C19 C18 120.0(7) . .
C20 C19 H19 120.0 . .
C18 C19 H19 120.0 . .
C19 C20 C21 119.0(7) . .
C19 C20 H20 120.5 . .
C21 C20 H20 120.5 . .
N3 C21 C20 122.8(7) . .
N3 C21 H21 118.6 . .
C20 C21 H21 118.6 . .
N2 C22 C15 122.0(6) . .
N2 C22 C23 119.2(6) . .
C15 C22 C23 118.8(6) . .
N3 C23 C18 121.2(6) . .
N3 C23 C22 118.3(6) . .
C18 C23 C22 120.5(7) . .

loop_
_geom_bond_atom_site_label_1
_geom_bond_atom_site_label_2
_geom_bond_distance
_geom_bond_site_symmetry_2
Pb1 O1 2.468(4) .
Pb1 N3 2.488(5) .
Pb1 O2 2.508(5) .
Pb1 N2 2.620(6) .
Pb1 O6 2.692(5) .
Pb1 C1 2.835(7) .
O1 C1 1.265(8) .
O2 C1 1.254(7) .
O3 C8 1.228(8) .
O4 N4 1.243(7) .
O5 N4 1.237(7) .
O6 N4 1.263(7) .
N1 C8 1.374(8) .
N1 C7 1.400(9) .
N2 C12 1.322(8) .
N2 C22 1.343(8) .
N3 C21 1.322(8) .
N3 C23 1.360(9) .
C1 C2 1.501(9) .
C2 C3 1.388(10) .
C2 C7 1.411(9) .
C3 C4 1.375(10) .
C3 H3 0.9400 .
C4 C5 1.371(10) .
C4 H4 0.9400 .
C5 C6 1.377(11) .
C5 H5 0.9400 .
C6 C7 1.400(9) .
C6 H6 0.9400 .
C8 C9 1.509(11) .
C9 C10 1.360(11) .
C9 C11 1.466(10) .
C11 H11A 0.9700 .
C11 H11B 0.9700 .
C11 H11C 0.9700 .
C12 C13 1.398(11) .
C12 H12 0.9400 .
C13 C14 1.352(11) .
C13 H13 0.9400 .
C14 C15 1.408(10) .
C14 H14 0.9400 .
C15 C22 1.411(10) .
C15 C16 1.431(10) .
C16 C17 1.342(11) .
C16 H16 0.9400 .
C17 C18 1.443(10) .
C17 H17 0.9400 .
C18 C23 1.403(9) .
C18 C19 1.414(10) .
C19 C20 1.337(11) .
C19 H19 0.9400 .
C20 C21 1.408(9) .
C20 H20 0.9400 .
C21 H21 0.9400 .
C22 C23 1.443(9) .

loop_
_geom_hbond_atom_site_label_D
_geom_hbond_atom_site_label_H
_geom_hbond_atom_site_label_A
_geom_hbond_distance_DH
_geom_hbond_distance_HA
_geom_hbond_distance_DA
_geom_hbond_angle_DHA
_geom_hbond_site_symmetry_A
C21 H21 O6 0.94 2.49 3.042(8) 118.0 .
C19 H19 O5 0.94 2.53 3.331(8) 143.2 2_556
C16 H16 O4 0.94 2.52 3.210(9) 130.4 1_465
C6 H6 O3 0.94 2.25 2.839(10) 119.9 .

loop_
_geom_torsion_atom_site_label_1
_geom_torsion_atom_site_label_2
_geom_torsion_atom_site_label_3
_geom_torsion_atom_site_label_4
_geom_torsion
_geom_torsion_site_symmetry_1
_geom_torsion_site_symmetry_2
_geom_torsion_site_symmetry_3
_geom_torsion_site_symmetry_4
N3 Pb1 O1 C1 86.5(4) . . . .
O2 Pb1 O1 C1 4.6(4) . . . .
N2 Pb1 O1 C1 152.9(4) . . . .
O6 Pb1 O1 C1 21.9(5) . . . .
O1 Pb1 O2 C1 -4.6(4) . . . .
N3 Pb1 O2 C1 -92.0(4) . . . .
N2 Pb1 O2 C1 -40.5(4) . . . .
O6 Pb1 O2 C1 -170.4(4) . . . .
O1 Pb1 O6 N4 -110.7(4) . . . .
N3 Pb1 O6 N4 -177.4(4) . . . .
O2 Pb1 O6 N4 -96.6(4) . . . .
N2 Pb1 O6 N4 145.7(4) . . . .
C1 Pb1 O6 N4 -101.0(4) . . . .
O1 Pb1 N2 C12 93.0(5) . . . .
N3 Pb1 N2 C12 179.5(6) . . . .
O2 Pb1 N2 C12 121.7(5) . . . .
O6 Pb1 N2 C12 -140.5(5) . . . .
C1 Pb1 N2 C12 104.9(5) . . . .
O1 Pb1 N2 C22 -91.1(4) . . . .
N3 Pb1 N2 C22 -4.7(4) . . . .
O2 Pb1 N2 C22 -62.4(5) . . . .
O6 Pb1 N2 C22 35.4(5) . . . .
C1 Pb1 N2 C22 -79.3(4) . . . .
O1 Pb1 N3 C21 -101.5(5) . . . .
O2 Pb1 N3 C21 -47.9(5) . . . .
N2 Pb1 N3 C21 -179.3(5) . . . .
O6 Pb1 N3 C21 30.5(5) . . . .
C1 Pb1 N3 C21 -74.6(5) . . . .
O1 Pb1 N3 C23 82.2(5) . . . .
O2 Pb1 N3 C23 135.7(5) . . . .
N2 Pb1 N3 C23 4.4(4) . . . .
O6 Pb1 N3 C23 -145.8(5) . . . .
C1 Pb1 N3 C23 109.1(5) . . . .
Pb1 O6 N4 O5 -166.4(5) . . . .
Pb1 O6 N4 O4 10.9(7) . . . .
Pb1 O2 C1 O1 8.5(7) . . . .
Pb1 O2 C1 C2 -170.4(5) . . . .
Pb1 O1 C1 O2 -8.6(7) . . . .
Pb1 O1 C1 C2 170.2(5) . . . .
O1 Pb1 C1 O2 171.7(7) . . . .
N3 Pb1 C1 O2 82.8(4) . . . .
N2 Pb1 C1 O2 145.2(4) . . . .
O6 Pb1 C1 O2 9.5(4) . . . .
N3 Pb1 C1 O1 -88.9(4) . . . .
O2 Pb1 C1 O1 -171.7(7) . . . .
N2 Pb1 C1 O1 -26.5(4) . . . .
O6 Pb1 C1 O1 -162.3(4) . . . .
O1 Pb1 C1 C2 -87(3) . . . .
N3 Pb1 C1 C2 -176(3) . . . .
O2 Pb1 C1 C2 101(4) . . . .
N2 Pb1 C1 C2 -114(3) . . . .
O6 Pb1 C1 C2 111(3) . . . .
O2 C1 C2 C3 -0.7(9) . . . .
O1 C1 C2 C3 -179.6(6) . . . .
Pb1 C1 C2 C3 -97(3) . . . .
O2 C1 C2 C7 176.9(6) . . . .
O1 C1 C2 C7 -2.0(10) . . . .
Pb1 C1 C2 C7 80(4) . . . .
C7 C2 C3 C4 -0.1(10) . . . .
C1 C2 C3 C4 177.6(7) . . . .
C2 C3 C4 C5 0.8(11) . . . .
C3 C4 C5 C6 0.2(12) . . . .
C4 C5 C6 C7 -1.8(12) . . . .
C8 N1 C7 C6 16.6(10) . . . .
C8 N1 C7 C2 -165.3(6) . . . .
C5 C6 C7 N1 -179.4(6) . . . .
C5 C6 C7 C2 2.4(10) . . . .
C3 C2 C7 N1 -179.7(6) . . . .
C1 C2 C7 N1 2.7(9) . . . .
C3 C2 C7 C6 -1.5(9) . . . .
C1 C2 C7 C6 -179.1(6) . . . .
C7 N1 C8 O3 -1.4(11) . . . .
C7 N1 C8 C9 179.2(6) . . . .
O3 C8 C9 C10 -10.2(10) . . . .
N1 C8 C9 C10 169.2(7) . . . .
O3 C8 C9 C11 169.2(7) . . . .
N1 C8 C9 C11 -11.4(9) . . . .
C22 N2 C12 C13 0.1(10) . . . .
Pb1 N2 C12 C13 175.8(5) . . . .
N2 C12 C13 C14 1.0(11) . . . .
C12 C13 C14 C15 -0.8(11) . . . .
C13 C14 C15 C22 -0.3(10) . . . .
C13 C14 C15 C16 -179.4(7) . . . .
C14 C15 C16 C17 -179.9(7) . . . .
C22 C15 C16 C17 1.0(10) . . . .
C15 C16 C17 C18 -0.3(11) . . . .
C16 C17 C18 C23 0.5(10) . . . .
C16 C17 C18 C19 -179.1(7) . . . .
C23 C18 C19 C20 0.9(10) . . . .
C17 C18 C19 C20 -179.5(7) . . . .
C18 C19 C20 C21 0.7(11) . . . .
C23 N3 C21 C20 2.7(9) . . . .
Pb1 N3 C21 C20 -173.7(5) . . . .
C19 C20 C21 N3 -2.7(11) . . . .
C12 N2 C22 C15 -1.2(9) . . . .
Pb1 N2 C22 C15 -177.3(5) . . . .
C12 N2 C22 C23 -179.0(6) . . . .
Pb1 N2 C22 C23 4.9(7) . . . .
C14 C15 C22 N2 1.3(9) . . . .
C16 C15 C22 N2 -179.6(6) . . . .
C14 C15 C22 C23 179.2(6) . . . .
C16 C15 C22 C23 -1.7(9) . . . .
C21 N3 C23 C18 -0.9(9) . . . .
Pb1 N3 C23 C18 175.4(4) . . . .
C21 N3 C23 C22 179.8(6) . . . .
Pb1 N3 C23 C22 -3.8(7) . . . .
C19 C18 C23 N3 -0.9(9) . . . .
C17 C18 C23 N3 179.5(6) . . . .
C19 C18 C23 C22 178.4(6) . . . .
C17 C18 C23 C22 -1.2(9) . . . .
N2 C22 C23 N3 -1.0(9) . . . .
C15 C22 C23 N3 -178.9(6) . . . .
N2 C22 C23 C18 179.8(6) . . . .
C15 C22 C23 C18 1.9(9) . . . .
